data_5000375
loop_
_publ_author_name
'Huffman, John C.'

_chemical_formula_sum 'C18 H19 Br O4'
_chemical_formula_weight 379.24
_space_group_IT_number 14
_symmetry_space_group_name_Hall '-P 2yn'
_symmetry_space_group_name_H-M 'P 1 21/n 1'
_atom_sites_solution_hydrogens geom
_atom_sites_solution_primary direct
_atom_sites_solution_secondary difmap
_audit_creation_method SHELXL
_cell_angle_alpha 90.00
_cell_angle_beta 95.362(14)
_cell_angle_gamma 90.00
_cell_formula_units_Z 8
_cell_length_a 6.881(5)
_cell_length_b 18.239(19)
_cell_length_c 26.509(28)
_cell_measurement_temperature 293(2)
_cell_volume 3312.4(55)
_computing_structure_refinement 'SHELXL-93 (Sheldrick, 1993)'
_computing_structure_solution 'SHELXS-86 (Sheldrick, 1990)'
_diffrn_ambient_temperature 293(2)
_diffrn_radiation_monochromator graphite
_diffrn_radiation_source 'fine-focus sealed tube'
_diffrn_radiation_type MoK\a
_diffrn_radiation_wavelength 0.71073
_diffrn_reflns_av_R_equivalents 0.3263
_diffrn_reflns_av_sigmaI/netI 0.4990
_diffrn_reflns_limit_h_max 4
_diffrn_reflns_limit_h_min -7
_diffrn_reflns_limit_k_max 14
_diffrn_reflns_limit_k_min -19
_diffrn_reflns_limit_l_max 28
_diffrn_reflns_limit_l_min -27
_diffrn_reflns_number 7247
_diffrn_reflns_theta_max 19.99
_diffrn_reflns_theta_min 1.36
_exptl_absorpt_coefficient_mu 2.499
_exptl_crystal_density_diffrn 1.521
_exptl_crystal_F_000 1552
_refine_diff_density_max 0.680
_refine_diff_density_min -0.575
_refine_diff_density_rms 0.140
_refine_ls_extinction_coef 0.0014(6)
_refine_ls_extinction_expression Fc^*^=kFc[1+0.001xFc^2^\l^3^/sin(2\q)]^-1/4^
_refine_ls_extinction_method SHELXL
_refine_ls_goodness_of_fit_all 0.988
_refine_ls_goodness_of_fit_obs 1.380
_refine_ls_matrix_type full
_refine_ls_number_parameters 198
_refine_ls_number_reflns 3013
_refine_ls_number_restraints 71
_refine_ls_restrained_S_all 0.979
_refine_ls_restrained_S_obs 1.326
_refine_ls_R_factor_all 0.3458
_refine_ls_R_factor_obs 0.1512
_refine_ls_shift/esd_max 0.405
_refine_ls_shift/esd_mean 0.061
_refine_ls_structure_factor_coef Fsqd
_refine_ls_weighting_details 'w=1/[\s^2^(Fo^2^)+(0.0690P)^2^+0.0000P] where P=(Fo^2^+2Fc^2^)/3'
_refine_ls_weighting_scheme calc
_refine_ls_wR_factor_all 0.2858
_refine_ls_wR_factor_obs 0.2110
_reflns_number_observed 938
_reflns_number_total 3013
_reflns_observed_criterion >2sigma(I)
_cod_depositor_comments
;
The following automatic conversions were performed:

'_refine_ls_weighting_scheme' value 'calc
w=1/[\s^2^(Fo^2^)+(0.0690P)^2^+0.0000P] where P=(Fo^2^+2Fc^2^)/3' was
changed to 'calc'. New tag '_refine_ls_weighting_details' was
created. The value of the new tag was set to
'w=1/[\s^2^(Fo^2^)+(0.0690P)^2^+0.0000P] where P=(Fo^2^+2Fc^2^)/3'.

Automatic conversion script
Id: cif_fix_values 3143 2015-03-26 13:38:13Z robertas 
;
_cod_database_code 5000375

loop_
_symmetry_equiv_pos_as_xyz
'x, y, z'
'-x+1/2, y+1/2, -z+1/2'
'-x, -y, -z'
'x-1/2, -y-1/2, z-1/2'

loop_
_atom_site_aniso_label
_atom_site_aniso_U_11
_atom_site_aniso_U_22
_atom_site_aniso_U_33
_atom_site_aniso_U_23
_atom_site_aniso_U_13
_atom_site_aniso_U_12
Br1 0.108(4) 0.048(3) 0.016(2) 0.010(2) -0.013(2) -0.037(3)
Br2 0.155(4) 0.061(4) 0.023(3) -0.010(3) 0.039(3) -0.048(3)

loop_
_atom_site_label
_atom_site_type_symbol
_atom_site_fract_x
_atom_site_fract_y
_atom_site_fract_z
_atom_site_U_iso_or_equiv
_atom_site_thermal_displace_type
_atom_site_occupancy
_atom_site_calc_flag
_atom_site_refinement_flags
_atom_site_disorder_group
Br1 Br 0.3251(6) 1.6577(2) -0.48891(14) 0.058(2) Uani 1 d D .
C1A C 0.3684(33) 1.6447(11) -0.3347(9) 0.033(9) Uiso 1 d D .
H1AA H 0.2891(33) 1.6328(11) -0.3093(9) 0.039 Uiso 1 calc R .
C2A C 0.2904(33) 1.6418(11) -0.3859(9) 0.026(9) Uiso 1 d D .
H2AA H 0.1646(33) 1.6265(11) -0.3969(9) 0.031 Uiso 1 calc R .
C3A C 0.4232(35) 1.6643(16) -0.4165(9) 0.023(9) Uiso 1 d D .
C4A C 0.6162(32) 1.6848(13) -0.4103(8) 0.013(8) Uiso 1 d D .
H4AA H 0.6928(32) 1.6966(13) -0.4363(8) 0.015 Uiso 1 calc R .
C5A C 0.6788(36) 1.6849(15) -0.3577(9) 0.039(10) Uiso 1 d D .
H5AA H 0.8060(36) 1.6993(15) -0.3475(9) 0.047 Uiso 1 calc R .
C6A C 0.5613(36) 1.6648(16) -0.3214(9) 0.030 Uiso 1 d D .
C7A C 0.6351(36) 1.6664(16) -0.2662(9) 0.029(9) Uiso 1 d D .
O1A O 0.5221(23) 1.6509(10) -0.2346(7) 0.029(6) Uiso 1 d D .
O2A O 0.8245(22) 1.6770(9) -0.2565(6) 0.014(5) Uiso 1 d D .
C8A C 0.8933(31) 1.6683(14) -0.2026(8) 0.025(9) Uiso 1 d D .
H8AA H 0.8149(31) 1.6316(14) -0.1865(8) 0.030 Uiso 1 calc R .
C9A C 1.1000(29) 1.6417(12) -0.2045(8) 0.009(8) Uiso 1 d D .
H9AA H 1.1642(29) 1.6746(12) -0.2270(8) 0.010 Uiso 1 calc R .
C10A C 1.0979(35) 1.5652(13) -0.2276(10) 0.035(10) Uiso 1 d D .
H10A H 1.2285(47) 1.5461(38) -0.2254(58) 0.052 Uiso 1 calc R .
H10B H 1.0467(223) 1.5677(18) -0.2626(18) 0.052 Uiso 1 calc R .
H10C H 1.0173(193) 1.5336(25) -0.2095(38) 0.052 Uiso 1 calc R .
C11A C 1.2224(32) 1.6403(13) -0.1538(8) 0.024(9) Uiso 1 d D .
H11A H 1.3413(32) 1.6123(13) -0.1583(8) 0.029 Uiso 1 calc R .
C12A C 1.2844(30) 1.7141(12) -0.1307(9) 0.021(9) Uiso 1 d D .
H12A H 1.3152(30) 1.7448(12) -0.1592(9) 0.025 Uiso 1 calc R .
C13A C 1.4754(29) 1.7073(13) -0.0963(9) 0.019(9) Uiso 1 d D .
H13A H 1.5614(83) 1.6739(59) -0.1112(27) 0.029 Uiso 1 calc R .
H13B H 1.4481(36) 1.6892(72) -0.0637(19) 0.029 Uiso 1 calc R .
H13C H 1.5364(105) 1.7546(19) -0.0925(43) 0.029 Uiso 1 calc R .
C14A C 1.1332(32) 1.7503(13) -0.1090(9) 0.027(9) Uiso 1 d D .
H14A H 1.1932(32) 1.7931(13) -0.0913(9) 0.033 Uiso 1 calc R .
C15A C 0.9590(33) 1.7786(14) -0.1411(9) 0.023(9) Uiso 1 d D .
H15A H 0.9129(33) 1.8245(14) -0.1326(9) 0.028 Uiso 1 calc R .
C16A C 0.8660(34) 1.7462(14) -0.1792(10) 0.027(9) Uiso 1 d D .
H16A H 0.7655(34) 1.7737(14) -0.1957(10) 0.033 Uiso 1 calc R .
C17A C 1.0511(35) 1.7003(12) -0.0660(9) 0.028(9) Uiso 1 d D .
H17A H 1.1455(35) 1.6996(12) -0.0365(9) 0.033 Uiso 1 calc R .
H17B H 0.9316(35) 1.7218(12) -0.0561(9) 0.033 Uiso 1 calc R .
C18A C 1.0132(36) 1.6280(14) -0.0821(10) 0.017(9) Uiso 1 d D .
O3A O 1.1112(23) 1.5992(9) -0.1193(6) 0.023(6) Uiso 1 d D .
O4A O 0.8960(23) 1.5858(9) -0.0645(7) 0.025(6) Uiso 1 d D .
Br2 Br 1.0912(7) 1.4900(2) 0.44233(15) 0.078(2) Uani 1 d D .
C1B C 1.0454(33) 1.5917(12) 0.3037(9) 0.030(10) Uiso 1 d D .
H1BA H 0.9566(33) 1.6205(12) 0.2840(9) 0.036 Uiso 1 calc R .
C2B C 0.9964(35) 1.5680(12) 0.3531(9) 0.046(11) Uiso 1 d D .
H2BA H 0.8834(35) 1.5803(12) 0.3678(9) 0.055 Uiso 1 calc R .
C3B C 1.1417(38) 1.5253(15) 0.3741(9) 0.038(10) Uiso 1 d D .
C4B C 1.3198(32) 1.5034(14) 0.3612(8) 0.015(8) Uiso 1 d D .
H4BA H 1.4098(32) 1.4765(14) 0.3820(8) 0.018 Uiso 1 calc R .
C5B C 1.3489(32) 1.5271(13) 0.3119(9) 0.017(9) Uiso 1 d D .
H5BA H 1.4588(32) 1.5115(13) 0.2970(9) 0.020 Uiso 1 calc R .
C6B C 1.2167(35) 1.5734(14) 0.2852(9) 0.019(9) Uiso 1 d D .
C7B C 1.2586(37) 1.5952(15) 0.2323(9) 0.024(9) Uiso 1 d D .
O1B O 1.1408(23) 1.6378(10) 0.2101(7) 0.030(6) Uiso 1 d D .
O2B O 1.4203(23) 1.5704(9) 0.2167(6) 0.025(6) Uiso 1 d D .
C8B C 1.4681(30) 1.5962(13) 0.1670(8) 0.007(8) Uiso 1 d D .
H8BA H 1.3752(30) 1.6345(13) 0.1550(8) 0.008 Uiso 1 calc R .
C9B C 1.6694(30) 1.6294(12) 0.1764(8) 0.016(9) Uiso 1 d D .
H9BA H 1.7546(30) 1.5929(12) 0.1943(8) 0.019 Uiso 1 calc R .
C10B C 1.6611(35) 1.6955(13) 0.2107(9) 0.029(10) Uiso 1 d D .
H10D H 1.7789(100) 1.7236(47) 0.2100(45) 0.044 Uiso 1 calc R .
H10E H 1.6483(224) 1.6794(13) 0.2448(14) 0.044 Uiso 1 calc R .
H10F H 1.5510(131) 1.7254(44) 0.1992(35) 0.044 Uiso 1 calc R .
C11B C 1.7604(33) 1.6506(14) 0.1281(8) 0.025(9) Uiso 1 d D .
H11B H 1.8721(33) 1.6827(14) 0.1374(8) 0.030 Uiso 1 calc R .
C12B C 1.8319(30) 1.5857(12) 0.0983(9) 0.019(8) Uiso 1 d D .
H12B H 1.8921(30) 1.5503(12) 0.1229(9) 0.022 Uiso 1 calc R .
C13B C 1.9946(30) 1.6139(14) 0.0655(9) 0.030(10) Uiso 1 d D .
H13D H 2.0410(154) 1.5738(22) 0.0464(43) 0.046 Uiso 1 calc R .
H13E H 2.1008(100) 1.6339(75) 0.0872(10) 0.046 Uiso 1 calc R .
H13F H 1.9415(65) 1.6512(59) 0.0426(41) 0.046 Uiso 1 calc R .
C14B C 1.6808(31) 1.5491(12) 0.0684(9) 0.017(9) Uiso 1 d D .
H14B H 1.7445(31) 1.5125(12) 0.0485(9) 0.021 Uiso 1 calc R .
C15B C 1.5231(35) 1.5102(15) 0.0919(10) 0.048(11) Uiso 1 d D .
H15B H 1.4788(35) 1.4670(15) 0.0761(10) 0.057 Uiso 1 calc R .
C16B C 1.4407(36) 1.5287(14) 0.1310(10) 0.037(10) Uiso 1 d D .
H16B H 1.3464(36) 1.4957(14) 0.1397(10) 0.044 Uiso 1 calc R .
C17B C 1.5792(35) 1.6071(13) 0.0285(9) 0.030 Uiso 1 d D .
H17C H 1.6698(35) 1.6194(13) 0.0039(9) 0.036 Uiso 1 calc R .
H17D H 1.4653(35) 1.5846(13) 0.0105(9) 0.036 Uiso 1 calc R .
C18B C 1.5221(41) 1.6722(16) 0.0523(10) 0.046(11) Uiso 1 d D .
O3B O 1.6143(27) 1.6926(10) 0.0974(7) 0.045(7) Uiso 1 d D .
O4B O 1.3983(24) 1.7156(9) 0.0326(6) 0.020(6) Uiso 1 d D .

loop_
_atom_type_symbol
_atom_type_description
_atom_type_scat_dispersion_real
_atom_type_scat_dispersion_imag
_atom_type_scat_source
C C 0.0033 0.0016 'International Tables Vol C Tables 4.2.6.8 and 6.1.1.4'
H H 0.0000 0.0000 'International Tables Vol C Tables 4.2.6.8 and 6.1.1.4'
O O 0.0106 0.0060 'International Tables Vol C Tables 4.2.6.8 and 6.1.1.4'
Br Br -0.2901 2.4595 'International Tables Vol C Tables 4.2.6.8 and 6.1.1.4'

loop_
_geom_angle_atom_site_label_1
_geom_angle_atom_site_label_2
_geom_angle_atom_site_label_3
_geom_angle
_geom_angle_site_symmetry_1
_geom_angle_site_symmetry_3
_geom_angle_publ_flag
C6A C1A C2A 121.4(23) . . ?
C3A C2A C1A 110.5(22) . . ?
C2A C3A C4A 135.8(23) . . ?
C2A C3A Br1 112.2(18) . . ?
C4A C3A Br1 111.7(17) . . ?
C3A C4A C5A 108.5(21) . . ?
C6A C5A C4A 123.2(23) . . ?
C5A C6A C1A 120.5(22) . . ?
C5A C6A C7A 120.9(22) . . ?
C1A C6A C7A 118.6(22) . . ?
O1A C7A O2A 125.5(21) . . ?
O1A C7A C6A 118.7(23) . . ?
O2A C7A C6A 115.4(21) . . ?
C7A O2A C8A 113.2(17) . . ?
O2A C8A C9A 102.7(17) . . ?
O2A C8A C16A 104.2(18) . . ?
C9A C8A C16A 116.9(18) . . ?
C8A C9A C11A 115.0(18) . . ?
C8A C9A C10A 109.6(18) . . ?
C11A C9A C10A 108.9(19) . . ?
O3A C11A C9A 106.6(17) . . ?
O3A C11A C12A 110.2(18) . . ?
C9A C11A C12A 116.9(20) . . ?
C14A C12A C11A 113.1(19) . . ?
C14A C12A C13A 115.0(20) . . ?
C11A C12A C13A 111.1(18) . . ?
C12A C14A C15A 121.0(21) . . ?
C12A C14A C17A 110.3(19) . . ?
C15A C14A C17A 106.5(18) . . ?
C16A C15A C14A 127.0(24) . . ?
C15A C16A C8A 131.0(23) . . ?
C18A C17A C14A 112.8(20) . . ?
O4A C18A O3A 114.7(22) . . ?
O4A C18A C17A 125.5(23) . . ?
O3A C18A C17A 119.8(22) . . ?
C18A O3A C11A 125.8(20) . . ?
C6B C1B C2B 122.4(23) . . ?
C3B C2B C1B 108.6(22) . . ?
C2B C3B C4B 135.7(24) . . ?
C2B C3B Br2 112.3(19) . . ?
C4B C3B Br2 111.9(18) . . ?
C3B C4B C5B 110.6(21) . . ?
C6B C5B C4B 121.2(22) . . ?
C1B C6B C5B 121.0(22) . . ?
C1B C6B C7B 121.2(22) . . ?
C5B C6B C7B 117.5(21) . . ?
O1B C7B O2B 127.7(22) . . ?
O1B C7B C6B 115.8(22) . . ?
O2B C7B C6B 116.4(21) . . ?
C7B O2B C8B 116.3(18) . . ?
O2B C8B C9B 105.1(16) . . ?
O2B C8B C16B 105.9(18) . . ?
C9B C8B C16B 118.3(18) . . ?
C8B C9B C10B 109.4(18) . . ?
C8B C9B C11B 113.9(18) . . ?
C10B C9B C11B 110.1(19) . . ?
O3B C11B C12B 111.1(18) . . ?
O3B C11B C9B 106.6(17) . . ?
C12B C11B C9B 114.4(20) . . ?
C14B C12B C11B 113.5(19) . . ?
C14B C12B C13B 111.6(19) . . ?
C11B C12B C13B 108.3(18) . . ?
C12B C14B C15B 121.3(21) . . ?
C12B C14B C17B 108.1(18) . . ?
C15B C14B C17B 107.5(18) . . ?
C16B C15B C14B 127.9(26) . . ?
C15B C16B C8B 132.1(24) . . ?
C18B C17B C14B 112.3(20) . . ?
O4B C18B O3B 116.2(24) . . ?
O4B C18B C17B 123.8(23) . . ?
O3B C18B C17B 119.8(22) . . ?
C18B O3B C11B 126.3(20) . . ?

loop_
_geom_bond_atom_site_label_1
_geom_bond_atom_site_label_2
_geom_bond_distance
_geom_bond_site_symmetry_2
_geom_bond_publ_flag
Br1 C3A 1.98(2) . ?
C1A C6A 1.39(2) . ?
C1A C2A 1.41(3) . ?
C2A C3A 1.34(3) . ?
C3A C4A 1.37(2) . ?
C4A C5A 1.42(3) . ?
C5A C6A 1.36(3) . ?
C6A C7A 1.50(3) . ?
C7A O1A 1.23(2) . ?
C7A O2A 1.32(2) . ?
O2A C8A 1.47(2) . ?
C8A C9A 1.51(2) . ?
C8A C16A 1.57(3) . ?
C9A C11A 1.52(2) . ?
C9A C10A 1.52(2) . ?
C11A O3A 1.45(2) . ?
C11A C12A 1.52(3) . ?
C12A C14A 1.40(3) . ?
C12A C13A 1.53(2) . ?
C14A C15A 1.50(3) . ?
C14A C17A 1.60(3) . ?
C15A C16A 1.29(3) . ?
C17A C18A 1.40(3) . ?
C18A O4A 1.24(2) . ?
C18A O3A 1.35(2) . ?
Br2 C3B 1.98(2) . ?
C1B C6B 1.36(3) . ?
C1B C2B 1.45(3) . ?
C2B C3B 1.35(3) . ?
C3B C4B 1.36(2) . ?
C4B C5B 1.41(3) . ?
C5B C6B 1.39(3) . ?
C6B C7B 1.51(3) . ?
C7B O1B 1.23(2) . ?
C7B O2B 1.30(2) . ?
O2B C8B 1.47(2) . ?
C8B C9B 1.51(2) . ?
C8B C16B 1.56(3) . ?
C9B C10B 1.52(2) . ?
C9B C11B 1.53(3) . ?
C11B O3B 1.45(2) . ?
C11B C12B 1.53(3) . ?
C12B C14B 1.41(2) . ?
C12B C13B 1.57(2) . ?
C14B C15B 1.48(3) . ?
C14B C17B 1.61(3) . ?
C15B C16B 1.27(3) . ?
C17B C18B 1.42(3) . ?
C18B O4B 1.24(2) . ?
C18B O3B 1.35(2) . ?
